data_4121105
loop_
_publ_author_name
'Harshita Kumari'
'Loredana Erra'
'Alicia C. Webb'
'Prashant Bhatt'
'Charles L. Barnes'
'Carol A. Deakyne'
'John E. Adams'
'Leonard J. Barbour'
'Jerry L. Atwood'

_publ_section_title
;
 Pyrogallol[4]arenes as Frustrated Organic Solids
;
_journal_name_full 'Journal of the American Chemical Society'
_journal_page_first 16963
_journal_page_last 16967
_journal_paper_doi 10.1021/ja406643b
_journal_volume 135
_journal_year 2013
_chemical_formula_moiety 'C48 H64 O12, 3(C H4 O), H2 O'
_chemical_formula_sum 'C51 H78 O16'
_chemical_formula_weight 947.13
_space_group_IT_number 14
_symmetry_cell_setting monoclinic
_symmetry_Int_Tables_number 14
_symmetry_space_group_name_Hall '-P 2ybc'
_symmetry_space_group_name_H-M 'P 1 21/c 1'
_atom_sites_solution_hydrogens geom
_atom_sites_solution_primary direct
_atom_sites_solution_secondary difmap
_audit_creation_method SHELXL-97
_cell_angle_alpha 90.00
_cell_angle_beta 109.442(3)
_cell_angle_gamma 90.00
_cell_formula_units_Z 4
_cell_length_a 22.826(4)
_cell_length_b 12.779(2)
_cell_length_c 18.578(3)
_cell_measurement_reflns_used 6433
_cell_measurement_temperature 173(2)
_cell_measurement_theta_max 27.0
_cell_measurement_theta_min 2.3
_cell_volume 5110.1(15)
_computing_cell_refinement 'SAINT (Bruker, 1998)'
_computing_data_collection 'SMART (Bruker, 1998)'
_computing_data_reduction 'SAINT (Bruker, 1998)'
_computing_molecular_graphics 'ORTEP-III (Burnett & Johnson, 1996)'
_computing_publication_material 'CIFTAB (Sheldrick, 1997)'
_computing_structure_refinement 'SHELXL-97 (Sheldrick, 1997)'
_computing_structure_solution 'SHELXS-97 (Sheldrick, 1997)'
_diffrn_ambient_temperature 173(2)
_diffrn_measured_fraction_theta_full 0.990
_diffrn_measured_fraction_theta_max 0.990
_diffrn_measurement_device_type 'Bruker SMART CCD area detector'
_diffrn_measurement_method 'omega scans'
_diffrn_radiation_monochromator graphite
_diffrn_radiation_type MoK\a
_diffrn_radiation_wavelength 0.71073
_diffrn_reflns_av_R_equivalents 0.0810
_diffrn_reflns_av_sigmaI/netI 0.0963
_diffrn_reflns_limit_h_max 27
_diffrn_reflns_limit_h_min -29
_diffrn_reflns_limit_k_max 16
_diffrn_reflns_limit_k_min -15
_diffrn_reflns_limit_l_max 23
_diffrn_reflns_limit_l_min -20
_diffrn_reflns_number 35615
_diffrn_reflns_theta_full 27.18
_diffrn_reflns_theta_max 27.18
_diffrn_reflns_theta_min 1.85
_diffrn_source 'fine-focus sealed tube'
_diffrn_standards_decay_% 0.0
_exptl_absorpt_coefficient_mu 0.090
_exptl_absorpt_correction_T_max 0.99
_exptl_absorpt_correction_T_min 0.79
_exptl_absorpt_correction_type multi-scan
_exptl_absorpt_process_details
;
 Data were corrected for decay and absorption using the program SADABS 
 (Sheldrick, G. M. (2003). SADABS. Version 2.10. University of
 G\"ottingen, Germany).
;
_exptl_crystal_colour Colourless
_exptl_crystal_density_diffrn 1.231
_exptl_crystal_description Plate
_exptl_crystal_F_000 2048
_exptl_crystal_size_max 0.50
_exptl_crystal_size_mid 0.30
_exptl_crystal_size_min 0.05
_refine_diff_density_max 1.034
_refine_diff_density_min -0.674
_refine_diff_density_rms 0.069
_refine_ls_extinction_method none
_refine_ls_goodness_of_fit_ref 1.028
_refine_ls_hydrogen_treatment mixed
_refine_ls_matrix_type full
_refine_ls_number_parameters 668
_refine_ls_number_reflns 11260
_refine_ls_number_restraints 8
_refine_ls_restrained_S_all 1.071
_refine_ls_R_factor_all 0.1471
_refine_ls_R_factor_gt 0.0793
_refine_ls_shift/su_max 0.003
_refine_ls_shift/su_mean 0.000
_refine_ls_structure_factor_coef Fsqd
_refine_ls_weighting_details 'calc w=1/[\s^2^(Fo^2^)+(0.1072P)^2^+2.7210P] where P=(Fo^2^+2Fc^2^)/3'
_refine_ls_weighting_scheme calc
_refine_ls_wR_factor_gt 0.1937
_refine_ls_wR_factor_ref 0.2258
_reflns_number_gt 6382
_reflns_number_total 11260
_reflns_threshold_expression >2sigma(I)
_cod_data_source_file ja406643b_si_002.cif
_cod_data_source_block PGC5_Plte
_cod_original_cell_volume 5110.1(14)
_cod_original_sg_symbol_H-M 'P 21/c'
_cod_database_code 4121105

loop_
_symmetry_equiv_pos_as_xyz
'x, y, z'
'-x, y+1/2, -z+1/2'
'-x, -y, -z'
'x, -y-1/2, z-1/2'

loop_
_atom_site_label
_atom_site_type_symbol
_atom_site_fract_x
_atom_site_fract_y
_atom_site_fract_z
_atom_site_U_iso_or_equiv
_atom_site_adp_type
_atom_site_occupancy
_atom_site_symmetry_multiplicity
_atom_site_calc_flag
_atom_site_refinement_flags
_atom_site_disorder_assembly
_atom_site_disorder_group
O1 O 0.38795(11) 0.85243(18) -0.04944(13) 0.0271(6) Uani 1 1 d . . .
C1 C 0.24521(16) 0.9563(3) -0.03062(19) 0.0247(8) Uani 1 1 d . . .
H1 H 0.2097 0.9308 -0.0205 0.030 Uiso 1 1 calc R . .
O2 O 0.39997(11) 1.06892(19) -0.07387(15) 0.0277(6) Uani 1 1 d . . .
C2 C 0.29072(15) 0.8846(3) -0.03281(17) 0.0207(7) Uani 1 1 d . . .
O3 O 0.30795(13) 1.20220(19) -0.07026(14) 0.0312(6) Uani 1 1 d . . .
C3 C 0.34234(15) 0.9227(3) -0.04836(18) 0.0216(7) Uani 1 1 d . . .
O4 O 0.42979(11) 0.6647(2) 0.28860(13) 0.0258(6) Uani 1 1 d . . .
C4 C 0.34735(15) 1.0282(3) -0.06242(18) 0.0221(7) Uani 1 1 d . . .
O5 O 0.47238(11) 0.6165(2) 0.17867(14) 0.0303(6) Uani 1 1 d . . .
C5 C 0.30179(16) 1.0966(3) -0.05895(18) 0.0233(7) Uani 1 1 d . . .
O6 O 0.40892(11) 0.6594(2) 0.02904(14) 0.0298(6) Uani 1 1 d . . .
C6 C 0.24918(16) 1.0637(3) -0.04257(18) 0.0233(7) Uani 1 1 d . . .
O7 O 0.37240(12) 1.19981(18) 0.34750(14) 0.0265(6) Uani 1 1 d . . .
C7 C 0.28594(15) 0.7686(3) -0.01791(18) 0.0225(7) Uani 1 1 d . . .
H7 H 0.3054 0.7310 -0.0514 0.027 Uiso 1 1 calc R . .
O8 O 0.45724(11) 1.04207(19) 0.40599(14) 0.0240(5) Uani 1 1 d . . .
C8 C 0.30384(15) 0.7688(2) 0.12428(18) 0.0205(7) Uani 1 1 d . . .
H8 H 0.2656 0.8053 0.1128 0.025 Uiso 1 1 calc R . .
O9 O 0.42728(12) 0.84055(18) 0.36849(14) 0.0266(6) Uani 1 1 d . . .
C9 C 0.33657(15) 0.7449(2) 0.20040(18) 0.0205(7) Uani 1 1 d . . .
O10 O 0.25352(12) 1.35841(19) -0.01815(15) 0.0306(6) Uani 1 1 d . . .
C10 C 0.39325(15) 0.6937(3) 0.21571(18) 0.0207(7) Uani 1 1 d . . .
O11 O 0.30447(13) 1.44654(19) 0.12134(17) 0.0346(6) Uani 1 1 d . . .
C11 C 0.41610(15) 0.6669(3) 0.15774(18) 0.0220(7) Uani 1 1 d . . .
O12 O 0.30332(13) 1.3492(2) 0.24987(14) 0.0338(6) Uani 1 1 d . . .
C12 C 0.38213(16) 0.6907(3) 0.08234(18) 0.0217(7) Uani 1 1 d . . .
C13 C 0.32478(15) 0.7414(2) 0.06433(18) 0.0210(7) Uani 1 1 d . . .
C14 C 0.31191(15) 0.7730(2) 0.26531(18) 0.0205(7) Uani 1 1 d . . .
H14 H 0.3367 0.7305 0.3103 0.025 Uiso 1 1 calc R . .
C15 C 0.28177(15) 0.9658(3) 0.26101(18) 0.0212(7) Uani 1 1 d . . .
H15 H 0.2418 0.9468 0.2275 0.025 Uiso 1 1 calc R . .
C16 C 0.29356(16) 1.0712(3) 0.28006(18) 0.0229(7) Uani 1 1 d . . .
C17 C 0.35350(16) 1.0972(2) 0.32772(18) 0.0214(7) Uani 1 1 d . . .
C18 C 0.39756(15) 1.0206(3) 0.35841(18) 0.0205(7) Uani 1 1 d . . .
C19 C 0.38308(15) 0.9168(2) 0.33846(17) 0.0197(7) Uani 1 1 d . . .
C20 C 0.32559(15) 0.8873(3) 0.28862(17) 0.0208(7) Uani 1 1 d . . .
C21 C 0.24352(16) 1.1532(3) 0.2505(2) 0.0246(8) Uani 1 1 d . . .
H21 H 0.2522 1.2094 0.2901 0.030 Uiso 1 1 calc R . .
C22 C 0.22397(15) 1.1556(3) 0.1063(2) 0.0244(8) Uani 1 1 d . . .
H22 H 0.2064 1.0878 0.1037 0.029 Uiso 1 1 calc R . .
C23 C 0.22543(15) 1.2015(3) 0.03906(19) 0.0243(8) Uani 1 1 d . . .
C24 C 0.25138(16) 1.3013(3) 0.04400(19) 0.0257(8) Uani 1 1 d . . .
C25 C 0.27680(16) 1.3500(3) 0.1143(2) 0.0275(8) Uani 1 1 d . . .
C26 C 0.27551(16) 1.3015(3) 0.1799(2) 0.0255(8) Uani 1 1 d . . .
C27 C 0.24708(15) 1.2045(3) 0.17744(19) 0.0241(8) Uani 1 1 d . . .
C28 C 0.20077(16) 1.1428(3) -0.0371(2) 0.0256(8) Uani 1 1 d . . .
H28 H 0.1965 1.1958 -0.0782 0.031 Uiso 1 1 calc R . .
C29 C 0.21879(16) 0.7294(3) -0.0407(2) 0.0274(8) Uani 1 1 d . B .
H29A H 0.1993 0.7584 -0.0047 0.033 Uiso 1 1 calc R . .
H29B H 0.1953 0.7564 -0.0922 0.033 Uiso 1 1 calc R . .
C30 C 0.2133(2) 0.6113(3) -0.0413(3) 0.0493(11) Uani 1 1 d D . .
H30A H 0.2408 0.5822 -0.0677 0.059 Uiso 1 1 calc R A 1
H30B H 0.2290 0.5863 0.0122 0.059 Uiso 1 1 calc R A 1
C34 C 0.24414(15) 0.7419(3) 0.24918(19) 0.0242(7) Uani 1 1 d . . .
H34A H 0.2307 0.7666 0.2917 0.029 Uiso 1 1 calc R . .
H34B H 0.2182 0.7777 0.2021 0.029 Uiso 1 1 calc R . .
C35 C 0.23289(17) 0.6246(3) 0.2395(2) 0.0322(9) Uani 1 1 d . . .
H35A H 0.2390 0.6016 0.1917 0.039 Uiso 1 1 calc R . .
H35B H 0.2636 0.5876 0.2825 0.039 Uiso 1 1 calc R . .
C36 C 0.1677(2) 0.5957(3) 0.2370(3) 0.0486(11) Uani 1 1 d . . .
H36A H 0.1637 0.6123 0.2872 0.058 Uiso 1 1 calc R . .
H36B H 0.1377 0.6403 0.1985 0.058 Uiso 1 1 calc R . .
C37 C 0.1496(2) 0.4824(4) 0.2185(3) 0.0619(14) Uani 1 1 d . . .
H37A H 0.1124 0.4658 0.2324 0.074 Uiso 1 1 calc R . .
H37B H 0.1839 0.4362 0.2484 0.074 Uiso 1 1 calc R . .
C38 C 0.1356(3) 0.4629(5) 0.1316(4) 0.095(2) Uani 1 1 d . . .
H38A H 0.1005 0.5066 0.1022 0.142 Uiso 1 1 calc R . .
H38B H 0.1251 0.3890 0.1200 0.142 Uiso 1 1 calc R . .
H38C H 0.1723 0.4807 0.1179 0.142 Uiso 1 1 calc R . .
C39 C 0.17861(17) 1.1108(3) 0.2406(2) 0.0332(9) Uani 1 1 d . . .
H39A H 0.1666 1.0611 0.1973 0.040 Uiso 1 1 calc R . .
H39B H 0.1804 1.0713 0.2872 0.040 Uiso 1 1 calc R . .
C40 C 0.12894(19) 1.1936(4) 0.2265(3) 0.0486(11) Uani 1 1 d . . .
H40A H 0.1286 1.2362 0.1818 0.058 Uiso 1 1 calc R . .
H40B H 0.1390 1.2406 0.2713 0.058 Uiso 1 1 calc R . .
C41 C 0.0638(2) 1.1465(5) 0.2117(5) 0.096(2) Uani 1 1 d . . .
H41A H 0.0539 1.1007 0.1662 0.116 Uiso 1 1 calc R . .
H41B H 0.0651 1.1018 0.2557 0.116 Uiso 1 1 calc R . .
C42 C 0.0125(3) 1.2234(6) 0.1994(6) 0.139(4) Uani 1 1 d . . .
H42A H 0.0226 1.2715 0.2436 0.167 Uiso 1 1 calc R . .
H42B H 0.0088 1.2656 0.1534 0.167 Uiso 1 1 calc R . .
C43 C -0.0462(4) 1.1725(11) 0.1899(9) 0.270(10) Uani 1 1 d . . .
H43A H -0.0708 1.1695 0.1355 0.404 Uiso 1 1 calc R . .
H43B H -0.0689 1.2122 0.2173 0.404 Uiso 1 1 calc R . .
H43C H -0.0386 1.1013 0.2106 0.404 Uiso 1 1 calc R . .
C44 C 0.13594(16) 1.0962(3) -0.0516(2) 0.0302(8) Uani 1 1 d . . .
H44A H 0.1230 1.0586 -0.1010 0.036 Uiso 1 1 calc R . .
H44B H 0.1382 1.0445 -0.0111 0.036 Uiso 1 1 calc R . .
C45 C 0.08713(17) 1.1770(3) -0.0533(2) 0.0385(10) Uani 1 1 d . . .
H45A H 0.0844 1.2282 -0.0943 0.046 Uiso 1 1 calc R . .
H45B H 0.1002 1.2153 -0.0042 0.046 Uiso 1 1 calc R . .
C46 C 0.02320(18) 1.1301(3) -0.0666(3) 0.0473(11) Uani 1 1 d . . .
H46A H 0.0100 1.0937 -0.1165 0.057 Uiso 1 1 calc R . .
H46B H 0.0268 1.0766 -0.0268 0.057 Uiso 1 1 calc R . .
C47 C -0.0265(2) 1.2058(4) -0.0660(3) 0.0573(13) Uani 1 1 d . . .
H47A H -0.0306 1.2589 -0.1062 0.069 Uiso 1 1 calc R . .
H47B H -0.0134 1.2425 -0.0162 0.069 Uiso 1 1 calc R . .
C48 C -0.0897(2) 1.1560(5) -0.0788(4) 0.0788(18) Uani 1 1 d . . .
H48A H -0.1042 1.1226 -0.1291 0.118 Uiso 1 1 calc R . .
H48B H -0.1194 1.2101 -0.0762 0.118 Uiso 1 1 calc R . .
H48C H -0.0862 1.1033 -0.0393 0.118 Uiso 1 1 calc R . .
O1S O 0.41663(14) 1.4539(2) 0.29580(15) 0.0380(7) Uani 1 1 d . . .
C1S C 0.4639(3) 1.3835(4) 0.2907(3) 0.0634(14) Uani 1 1 d . . .
H1S1 H 0.4774 1.4039 0.2478 0.095 Uiso 1 1 calc R . .
H1S2 H 0.4473 1.3121 0.2827 0.095 Uiso 1 1 calc R . .
H1S3 H 0.4994 1.3863 0.3382 0.095 Uiso 1 1 calc R . .
O2S O 0.44489(13) 1.0944(3) 0.16212(18) 0.0515(9) Uani 1 1 d . . .
C2S C 0.3868(2) 1.0509(5) 0.1542(2) 0.0610(15) Uani 1 1 d . . .
H2S1 H 0.3917 0.9964 0.1929 0.092 Uiso 1 1 calc R . .
H2S2 H 0.3691 1.0201 0.1033 0.092 Uiso 1 1 calc R . .
H2S3 H 0.3591 1.1057 0.1610 0.092 Uiso 1 1 calc R . .
O3S O 0.46040(11) 1.1626(2) 0.52452(13) 0.0292(6) Uani 1 1 d . . .
C3S C 0.41591(19) 1.1330(4) 0.5592(3) 0.0475(11) Uani 1 1 d . . .
H3S1 H 0.4297 1.1571 0.6123 0.071 Uiso 1 1 calc R . .
H3S2 H 0.4117 1.0566 0.5580 0.071 Uiso 1 1 calc R . .
H3S3 H 0.3757 1.1648 0.5313 0.071 Uiso 1 1 calc R . .
O4S O 0.49389(12) 1.3705(2) 0.55182(18) 0.0330(6) Uani 1 1 d . . .
H7O H 0.350(2) 1.244(4) 0.311(3) 0.081(18) Uiso 1 1 d . . .
H12O H 0.327(2) 1.395(4) 0.241(3) 0.065(16) Uiso 1 1 d . . .
H4O H 0.428(2) 0.713(3) 0.318(2) 0.048(13) Uiso 1 1 d . . .
H10O H 0.262(2) 1.314(4) -0.049(3) 0.055(14) Uiso 1 1 d . . .
H1O H 0.426(2) 0.881(4) -0.055(3) 0.068(15) Uiso 1 1 d . . .
H6O H 0.404(2) 0.712(4) -0.004(3) 0.064(15) Uiso 1 1 d . . .
H4AS H 0.4696(19) 1.398(3) 0.513(2) 0.037(12) Uiso 1 1 d . . .
H30S H 0.464(2) 1.233(4) 0.521(2) 0.054(14) Uiso 1 1 d . . .
H1OS H 0.427(3) 1.522(5) 0.297(3) 0.085(19) Uiso 1 1 d . . .
H8O H 0.456(2) 1.089(4) 0.437(3) 0.058(15) Uiso 1 1 d . . .
H5O H 0.4872(19) 0.603(3) 0.143(2) 0.043(12) Uiso 1 1 d . . .
H9O H 0.458(2) 0.863(3) 0.402(3) 0.053(15) Uiso 1 1 d . . .
H11O H 0.305(2) 1.470(4) 0.077(3) 0.057(15) Uiso 1 1 d . . .
H3O H 0.342(2) 1.218(4) -0.083(3) 0.064(15) Uiso 1 1 d . . .
H4BS H 0.481(2) 1.389(4) 0.590(3) 0.062(15) Uiso 1 1 d . . .
H2OS H 0.467(2) 1.114(4) 0.207(3) 0.070(16) Uiso 1 1 d . . .
H2O H 0.402(2) 1.052(4) -0.120(3) 0.082(18) Uiso 1 1 d . . .
C31 C 0.1503(3) 0.5683(5) -0.0778(4) 0.093(2) Uiso 0.680(11) 1 d PD B 1
H31A H 0.1357 0.5902 -0.1320 0.112 Uiso 0.680(11) 1 calc PR B 1
H31B H 0.1535 0.4910 -0.0770 0.112 Uiso 0.680(11) 1 calc PR B 1
C32 C 0.1050(4) 0.5960(7) -0.0465(5) 0.086(3) Uiso 0.680(11) 1 d PD B 1
H32A H 0.0913 0.6689 -0.0603 0.104 Uiso 0.680(11) 1 calc PR B 1
H32B H 0.1216 0.5903 0.0098 0.104 Uiso 0.680(11) 1 calc PR B 1
C32' C 0.1146(5) 0.4777(9) -0.0711(7) 0.039(4) Uiso 0.320(11) 1 d PD B 2
H32C H 0.1334 0.4445 -0.0204 0.047 Uiso 0.320(11) 1 calc PR B 2
H32D H 0.1136 0.4256 -0.1109 0.047 Uiso 0.320(11) 1 calc PR B 2
C33 C 0.0478(5) 0.5163(9) -0.0809(7) 0.205(5) Uiso 0.680(11) 1 d PD B 1
H33A H 0.0147 0.5333 -0.0602 0.307 Uiso 0.680(11) 1 calc PR B 1
H33B H 0.0620 0.4444 -0.0668 0.307 Uiso 0.680(11) 1 calc PR B 1
H33C H 0.0319 0.5226 -0.1367 0.307 Uiso 0.680(11) 1 calc PR B 1
C31' C 0.1503(3) 0.5683(5) -0.0778(4) 0.093(2) Uiso 0.320(11) 1 d PD B 2
H31C H 0.1234 0.6269 -0.0734 0.112 Uiso 0.320(11) 1 calc PR B 2
H31D H 0.1467 0.5668 -0.1324 0.112 Uiso 0.320(11) 1 calc PR B 2
C33' C 0.0478(5) 0.5163(9) -0.0809(7) 0.205(5) Uiso 0.320(11) 1 d PD B 2
H33D H 0.0218 0.4564 -0.0780 0.307 Uiso 0.320(11) 1 calc PR B 2
H33E H 0.0301 0.5504 -0.1307 0.307 Uiso 0.320(11) 1 calc PR B 2
H33F H 0.0493 0.5663 -0.0404 0.307 Uiso 0.320(11) 1 calc PR B 2

loop_
_atom_site_aniso_label
_atom_site_aniso_U_11
_atom_site_aniso_U_22
_atom_site_aniso_U_33
_atom_site_aniso_U_23
_atom_site_aniso_U_13
_atom_site_aniso_U_12
O1 0.0242(14) 0.0258(14) 0.0339(14) -0.0008(10) 0.0132(11) 0.0012(11)
C1 0.0214(18) 0.0262(19) 0.0238(18) 0.0044(14) 0.0039(14) -0.0021(15)
O2 0.0269(14) 0.0300(14) 0.0271(14) -0.0026(11) 0.0101(11) -0.0076(11)
C2 0.0205(17) 0.0223(17) 0.0172(16) 0.0023(13) 0.0035(13) 0.0011(14)
O3 0.0371(16) 0.0204(14) 0.0414(16) 0.0035(11) 0.0201(13) -0.0009(12)
C3 0.0216(18) 0.0228(18) 0.0174(16) -0.0028(13) 0.0024(14) 0.0007(14)
O4 0.0306(14) 0.0259(14) 0.0179(12) -0.0006(10) 0.0040(10) 0.0079(11)
C4 0.0195(18) 0.0269(19) 0.0192(17) -0.0013(14) 0.0053(13) -0.0035(14)
O5 0.0276(14) 0.0398(16) 0.0237(13) 0.0042(11) 0.0089(11) 0.0156(12)
C5 0.0278(19) 0.0192(18) 0.0217(17) 0.0009(14) 0.0067(14) -0.0004(15)
O6 0.0326(15) 0.0342(15) 0.0247(14) 0.0049(11) 0.0122(11) 0.0130(12)
C6 0.0240(19) 0.0238(18) 0.0180(17) 0.0019(14) 0.0017(14) 0.0017(15)
O7 0.0308(14) 0.0175(13) 0.0289(14) -0.0041(10) 0.0067(11) -0.0021(11)
C7 0.0238(18) 0.0223(18) 0.0197(17) 0.0009(14) 0.0052(14) 0.0008(15)
O8 0.0236(13) 0.0221(13) 0.0233(13) -0.0043(10) 0.0040(10) -0.0036(10)
C8 0.0179(17) 0.0160(16) 0.0266(18) 0.0016(13) 0.0063(14) 0.0009(13)
O9 0.0252(14) 0.0205(13) 0.0283(14) -0.0011(10) 0.0011(11) -0.0007(11)
C9 0.0234(18) 0.0154(17) 0.0217(17) -0.0011(13) 0.0060(14) -0.0022(14)
O10 0.0373(16) 0.0209(14) 0.0352(15) 0.0056(11) 0.0142(12) 0.0022(11)
C10 0.0217(18) 0.0189(17) 0.0184(16) 0.0025(13) 0.0024(13) 0.0000(14)
O11 0.0437(17) 0.0193(14) 0.0421(17) -0.0001(12) 0.0159(13) -0.0064(12)
C11 0.0211(18) 0.0186(17) 0.0246(18) 0.0005(13) 0.0054(14) 0.0058(14)
O12 0.0444(17) 0.0245(14) 0.0304(15) -0.0027(11) 0.0095(13) -0.0057(13)
C12 0.0257(19) 0.0185(17) 0.0225(17) 0.0001(13) 0.0101(14) 0.0017(14)
C13 0.0241(18) 0.0161(17) 0.0218(17) 0.0005(13) 0.0064(14) -0.0025(14)
C14 0.0237(18) 0.0163(17) 0.0209(17) -0.0008(13) 0.0067(14) 0.0005(14)
C15 0.0191(17) 0.0237(18) 0.0211(17) -0.0033(14) 0.0070(14) -0.0045(14)
C16 0.0251(19) 0.0239(19) 0.0213(17) 0.0004(14) 0.0097(14) 0.0029(15)
C17 0.0313(19) 0.0160(17) 0.0194(17) -0.0051(13) 0.0118(15) -0.0034(15)
C18 0.0206(17) 0.0232(18) 0.0183(16) -0.0021(13) 0.0075(14) -0.0040(14)
C19 0.0237(18) 0.0178(17) 0.0188(16) 0.0043(13) 0.0086(14) 0.0035(14)
C20 0.0259(18) 0.0196(17) 0.0187(16) -0.0020(13) 0.0099(14) -0.0020(14)
C21 0.0258(19) 0.0211(18) 0.0280(19) -0.0012(14) 0.0104(15) 0.0025(15)
C22 0.0176(17) 0.0181(17) 0.035(2) 0.0005(15) 0.0057(15) 0.0018(14)
C23 0.0194(18) 0.0215(18) 0.0307(19) -0.0002(14) 0.0067(15) 0.0044(14)
C24 0.0249(19) 0.0240(19) 0.0293(19) 0.0051(15) 0.0109(15) 0.0066(15)
C25 0.0247(19) 0.0185(18) 0.039(2) 0.0013(15) 0.0105(16) 0.0024(15)
C26 0.0254(19) 0.0193(18) 0.0303(19) -0.0034(15) 0.0074(15) 0.0030(15)
C27 0.0190(18) 0.0223(18) 0.0314(19) 0.0029(15) 0.0088(15) 0.0054(14)
C28 0.0253(19) 0.0222(18) 0.0262(18) 0.0013(14) 0.0047(15) 0.0021(15)
C29 0.028(2) 0.0267(19) 0.0237(18) 0.0025(15) 0.0032(15) -0.0014(16)
C30 0.048(3) 0.030(2) 0.058(3) 0.001(2) 0.002(2) -0.013(2)
C34 0.0226(18) 0.0254(19) 0.0256(18) -0.0009(14) 0.0095(14) -0.0032(15)
C35 0.030(2) 0.027(2) 0.037(2) -0.0007(16) 0.0082(17) -0.0089(16)
C36 0.041(3) 0.042(3) 0.064(3) -0.007(2) 0.020(2) -0.015(2)
C37 0.047(3) 0.046(3) 0.082(4) 0.005(3) 0.007(3) -0.016(2)
C38 0.089(5) 0.077(4) 0.109(6) -0.010(4) 0.020(4) -0.021(4)
C39 0.029(2) 0.032(2) 0.041(2) 0.0032(17) 0.0156(17) 0.0027(17)
C40 0.037(2) 0.048(3) 0.071(3) 0.014(2) 0.030(2) 0.011(2)
C41 0.046(3) 0.094(5) 0.163(7) 0.060(4) 0.054(4) 0.025(3)
C42 0.045(4) 0.137(7) 0.240(10) 0.110(7) 0.054(5) 0.029(4)
C43 0.073(6) 0.335(18) 0.41(2) 0.248(17) 0.099(9) 0.065(8)
C44 0.0250(19) 0.028(2) 0.033(2) 0.0009(16) 0.0046(16) 0.0020(16)
C45 0.026(2) 0.040(2) 0.046(2) 0.0039(19) 0.0070(18) 0.0050(18)
C46 0.028(2) 0.047(3) 0.064(3) 0.003(2) 0.011(2) 0.006(2)
C47 0.035(3) 0.068(3) 0.067(3) 0.006(3) 0.015(2) 0.011(2)
C48 0.032(3) 0.093(4) 0.110(5) 0.015(4) 0.021(3) 0.010(3)
O1S 0.0512(18) 0.0295(16) 0.0352(16) -0.0004(12) 0.0168(13) -0.0081(14)
C1S 0.075(4) 0.052(3) 0.083(4) -0.007(3) 0.052(3) -0.003(3)
O2S 0.0313(16) 0.092(3) 0.0310(16) -0.0067(16) 0.0097(13) -0.0240(17)
C2S 0.032(2) 0.115(5) 0.034(2) -0.005(3) 0.0087(19) -0.021(3)
O3S 0.0296(14) 0.0295(15) 0.0281(14) -0.0023(11) 0.0089(11) -0.0003(12)
C3S 0.038(2) 0.055(3) 0.054(3) 0.010(2) 0.021(2) 0.002(2)
O4S 0.0274(15) 0.0406(17) 0.0304(16) 0.0037(13) 0.0085(13) 0.0081(13)

loop_
_atom_type_symbol
_atom_type_description
_atom_type_scat_dispersion_real
_atom_type_scat_dispersion_imag
_atom_type_scat_source
C C 0.0033 0.0016 'International Tables Vol C Tables 4.2.6.8 and 6.1.1.4'
H H 0.0000 0.0000 'International Tables Vol C Tables 4.2.6.8 and 6.1.1.4'
O O 0.0106 0.0060 'International Tables Vol C Tables 4.2.6.8 and 6.1.1.4'

loop_
_geom_angle_atom_site_label_1
_geom_angle_atom_site_label_2
_geom_angle_atom_site_label_3
_geom_angle
C3 O1 H1O 118(3)
C2 C1 C6 123.5(3)
C2 C1 H1 118.3
C6 C1 H1 118.3
C4 O2 H2O 112(3)
C3 C2 C1 117.8(3)
C3 C2 C7 119.8(3)
C1 C2 C7 122.4(3)
C5 O3 H3O 113(3)
O1 C3 C4 121.4(3)
O1 C3 C2 118.1(3)
C4 C3 C2 120.6(3)
C10 O4 H4O 107(3)
C5 C4 C3 119.9(3)
C5 C4 O2 118.4(3)
C3 C4 O2 121.5(3)
C11 O5 H5O 117(3)
C4 C5 O3 119.8(3)
C4 C5 C6 122.5(3)
O3 C5 C6 117.7(3)
C12 O6 H6O 108(3)
C1 C6 C5 115.8(3)
C1 C6 C28 123.6(3)
C5 C6 C28 120.6(3)
C17 O7 H7O 110(3)
C2 C7 C13 110.6(3)
C2 C7 C29 113.3(3)
C13 C7 C29 113.3(3)
C2 C7 H7 106.4
C13 C7 H7 106.4
C29 C7 H7 106.4
C18 O8 H8O 109(3)
C13 C8 C9 123.0(3)
C13 C8 H8 118.5
C9 C8 H8 118.5
C19 O9 H9O 113(3)
C10 C9 C8 117.2(3)
C10 C9 C14 120.6(3)
C8 C9 C14 122.2(3)
C24 O10 H10O 106(3)
O4 C10 C11 115.7(3)
O4 C10 C9 122.8(3)
C11 C10 C9 121.4(3)
C25 O11 H11O 111(3)
O5 C11 C10 117.0(3)
O5 C11 C12 122.9(3)
C10 C11 C12 120.0(3)
C26 O12 H12O 104(3)
O6 C12 C11 115.2(3)
O6 C12 C13 124.3(3)
C11 C12 C13 120.4(3)
C8 C13 C12 117.9(3)
C8 C13 C7 120.1(3)
C12 C13 C7 122.0(3)
C20 C14 C34 113.8(3)
C20 C14 C9 110.7(3)
C34 C14 C9 113.4(3)
C20 C14 H14 106.1
C34 C14 H14 106.1
C9 C14 H14 106.1
C20 C15 C16 123.3(3)
C20 C15 H15 118.4
C16 C15 H15 118.4
C15 C16 C17 117.1(3)
C15 C16 C21 121.2(3)
C17 C16 C21 121.7(3)
C18 C17 O7 116.0(3)
C18 C17 C16 121.1(3)
O7 C17 C16 122.9(3)
O8 C18 C17 123.4(3)
O8 C18 C19 117.2(3)
C17 C18 C19 119.4(3)
O9 C19 C20 118.8(3)
O9 C19 C18 119.4(3)
C20 C19 C18 121.9(3)
C19 C20 C15 117.2(3)
C19 C20 C14 120.6(3)
C15 C20 C14 122.2(3)
C16 C21 C39 112.4(3)
C16 C21 C27 111.2(3)
C39 C21 C27 112.3(3)
C16 C21 H21 106.8
C39 C21 H21 106.8
C27 C21 H21 106.8
C23 C22 C27 123.2(3)
C23 C22 H22 118.4
C27 C22 H22 118.4
C22 C23 C24 117.5(3)
C22 C23 C28 120.8(3)
C24 C23 C28 121.6(3)
O10 C24 C25 115.5(3)
O10 C24 C23 124.1(3)
C25 C24 C23 120.5(3)
O11 C25 C26 117.7(3)
O11 C25 C24 121.9(3)
C26 C25 C24 120.4(3)
C25 C26 O12 119.7(3)
C25 C26 C27 121.2(3)
O12 C26 C27 119.1(3)
C26 C27 C22 117.0(3)
C26 C27 C21 120.8(3)
C22 C27 C21 122.1(3)
C6 C28 C23 109.5(3)
C6 C28 C44 114.2(3)
C23 C28 C44 112.8(3)
C6 C28 H28 106.6
C23 C28 H28 106.6
C44 C28 H28 106.6
C30 C29 C7 113.6(3)
C30 C29 H29A 108.8
C7 C29 H29A 108.8
C30 C29 H29B 108.8
C7 C29 H29B 108.8
H29A C29 H29B 107.7
C31 C30 C29 116.1(4)
C31 C30 H30A 108.3
C29 C30 H30A 108.3
C31 C30 H30B 108.3
C29 C30 H30B 108.3
H30A C30 H30B 107.4
C35 C34 C14 113.6(3)
C35 C34 H34A 108.9
C14 C34 H34A 108.9
C35 C34 H34B 108.9
C14 C34 H34B 108.9
H34A C34 H34B 107.7
C36 C35 C34 111.7(3)
C36 C35 H35A 109.3
C34 C35 H35A 109.3
C36 C35 H35B 109.3
C34 C35 H35B 109.3
H35A C35 H35B 108.0
C37 C36 C35 115.5(4)
C37 C36 H36A 108.4
C35 C36 H36A 108.4
C37 C36 H36B 108.4
C35 C36 H36B 108.4
H36A C36 H36B 107.5
C36 C37 C38 109.6(4)
C36 C37 H37A 109.8
C38 C37 H37A 109.8
C36 C37 H37B 109.8
C38 C37 H37B 109.8
H37A C37 H37B 108.2
C37 C38 H38A 109.5
C37 C38 H38B 109.5
H38A C38 H38B 109.5
C37 C38 H38C 109.5
H38A C38 H38C 109.5
H38B C38 H38C 109.5
C40 C39 C21 114.4(3)
C40 C39 H39A 108.7
C21 C39 H39A 108.7
C40 C39 H39B 108.7
C21 C39 H39B 108.7
H39A C39 H39B 107.6
C39 C40 C41 112.4(4)
C39 C40 H40A 109.1
C41 C40 H40A 109.1
C39 C40 H40B 109.1
C41 C40 H40B 109.1
H40A C40 H40B 107.9
C42 C41 C40 115.6(5)
C42 C41 H41A 108.4
C40 C41 H41A 108.4
C42 C41 H41B 108.4
C40 C41 H41B 108.4
H41A C41 H41B 107.4
C43 C42 C41 111.8(8)
C43 C42 H42A 109.2
C41 C42 H42A 109.2
C43 C42 H42B 109.2
C41 C42 H42B 109.2
H42A C42 H42B 107.9
C42 C43 H43A 109.5
C42 C43 H43B 109.5
H43A C43 H43B 109.5
C42 C43 H43C 109.5
H43A C43 H43C 109.5
H43B C43 H43C 109.5
C45 C44 C28 113.6(3)
C45 C44 H44A 108.8
C28 C44 H44A 108.8
C45 C44 H44B 108.8
C28 C44 H44B 108.8
H44A C44 H44B 107.7
C44 C45 C46 113.3(3)
C44 C45 H45A 108.9
C46 C45 H45A 108.9
C44 C45 H45B 108.9
C46 C45 H45B 108.9
H45A C45 H45B 107.7
C47 C46 C45 115.7(4)
C47 C46 H46A 108.4
C45 C46 H46A 108.4
C47 C46 H46B 108.4
C45 C46 H46B 108.4
H46A C46 H46B 107.4
C46 C47 C48 114.3(4)
C46 C47 H47A 108.7
C48 C47 H47A 108.7
C46 C47 H47B 108.7
C48 C47 H47B 108.7
H47A C47 H47B 107.6
C47 C48 H48A 109.5
C47 C48 H48B 109.5
H48A C48 H48B 109.5
C47 C48 H48C 109.5
H48A C48 H48C 109.5
H48B C48 H48C 109.5
C1S O1S H1OS 114(4)
O1S C1S H1S1 109.5
O1S C1S H1S2 109.5
H1S1 C1S H1S2 109.5
O1S C1S H1S3 109.5
H1S1 C1S H1S3 109.5
H1S2 C1S H1S3 109.5
C2S O2S H2OS 116(3)
O2S C2S H2S1 109.5
O2S C2S H2S2 109.5
H2S1 C2S H2S2 109.5
O2S C2S H2S3 109.5
H2S1 C2S H2S3 109.5
H2S2 C2S H2S3 109.5
C3S O3S H30S 113(3)
O3S C3S H3S1 109.5
O3S C3S H3S2 109.5
H3S1 C3S H3S2 109.5
O3S C3S H3S3 109.5
H3S1 C3S H3S3 109.5
H3S2 C3S H3S3 109.5
H4AS O4S H4BS 106(4)
C32 C31 C30 117.3(6)
C32 C31 H31A 108.0
C30 C31 H31A 108.0
C32 C31 H31B 108.0
C30 C31 H31B 108.0
H31A C31 H31B 107.2
C31 C32 C33 106.9(7)
C31 C32 H32A 110.3
C33 C32 H32A 110.3
C31 C32 H32B 110.3
C33 C32 H32B 110.3
H32A C32 H32B 108.6
H32C C32' H32D 108.5
C32 C33 H33A 109.5
C32 C33 H33B 109.5
H33A C33 H33B 109.5
C32 C33 H33C 109.5
H33A C33 H33C 109.5
H33B C33 H33C 109.5

loop_
_geom_bond_atom_site_label_1
_geom_bond_atom_site_label_2
_geom_bond_distance
O1 C3 1.380(4)
O1 H1O 0.98(5)
C1 C2 1.396(5)
C1 C6 1.398(5)
C1 H1 0.9500
O2 C4 1.389(4)
O2 H2O 0.91(5)
C2 C3 1.391(5)
C2 C7 1.518(5)
O3 C5 1.380(4)
O3 H3O 0.91(5)
C3 C4 1.386(5)
O4 C10 1.384(4)
O4 H4O 0.83(4)
C4 C5 1.376(5)
O5 C11 1.372(4)
O5 H5O 0.86(4)
C5 C6 1.398(5)
O6 C12 1.385(4)
O6 H6O 0.89(5)
C6 C28 1.526(5)
O7 C17 1.391(4)
O7 H7O 0.91(6)
C7 C13 1.530(4)
C7 C29 1.532(5)
C7 H7 1.0000
O8 C18 1.382(4)
O8 H8O 0.83(5)
C8 C13 1.395(4)
C8 C9 1.396(4)
C8 H8 0.9500
O9 C19 1.380(4)
O9 H9O 0.81(5)
C9 C10 1.392(5)
C9 C14 1.534(4)
O10 C24 1.380(4)
O10 H10O 0.88(5)
C10 C11 1.387(4)
O11 C25 1.372(4)
O11 H11O 0.88(5)
C11 C12 1.390(4)
O12 C26 1.383(4)
O12 H12O 0.84(5)
C12 C13 1.398(5)
C14 C20 1.526(4)
C14 C34 1.527(5)
C14 H14 1.0000
C15 C20 1.389(5)
C15 C16 1.395(5)
C15 H15 0.9500
C16 C17 1.400(5)
C16 C21 1.513(5)
C17 C18 1.383(5)
C18 C19 1.387(5)
C19 C20 1.383(5)
C21 C39 1.531(5)
C21 C27 1.533(5)
C21 H21 1.0000
C22 C23 1.390(5)
C22 C27 1.397(5)
C22 H22 0.9500
C23 C24 1.397(5)
C23 C28 1.533(5)
C24 C25 1.387(5)
C25 C26 1.378(5)
C26 C27 1.392(5)
C28 C44 1.534(5)
C28 H28 1.0000
C29 C30 1.514(5)
C29 H29A 0.9900
C29 H29B 0.9900
C30 C31 1.477(7)
C30 H30A 0.9900
C30 H30B 0.9900
C34 C35 1.521(5)
C34 H34A 0.9900
C34 H34B 0.9900
C35 C36 1.519(5)
C35 H35A 0.9900
C35 H35B 0.9900
C36 C37 1.513(6)
C36 H36A 0.9900
C36 H36B 0.9900
C37 C38 1.558(8)
C37 H37A 0.9900
C37 H37B 0.9900
C38 H38A 0.9800
C38 H38B 0.9800
C38 H38C 0.9800
C39 C40 1.509(5)
C39 H39A 0.9900
C39 H39B 0.9900
C40 C41 1.542(7)
C40 H40A 0.9900
C40 H40B 0.9900
C41 C42 1.486(8)
C41 H41A 0.9900
C41 H41B 0.9900
C42 C43 1.447(11)
C42 H42A 0.9900
C42 H42B 0.9900
C43 H43A 0.9800
C43 H43B 0.9800
C43 H43C 0.9800
C44 C45 1.511(5)
C44 H44A 0.9900
C44 H44B 0.9900
C45 C46 1.520(6)
C45 H45A 0.9900
C45 H45B 0.9900
C46 C47 1.494(6)
C46 H46A 0.9900
C46 H46B 0.9900
C47 C48 1.521(7)
C47 H47A 0.9900
C47 H47B 0.9900
C48 H48A 0.9800
C48 H48B 0.9800
C48 H48C 0.9800
O1S C1S 1.432(5)
O1S H1OS 0.90(6)
C1S H1S1 0.9800
C1S H1S2 0.9800
C1S H1S3 0.9800
O2S C2S 1.399(5)
O2S H2OS 0.86(5)
C2S H2S1 0.9800
C2S H2S2 0.9800
C2S H2S3 0.9800
O3S C3S 1.424(5)
O3S H30S 0.91(5)
C3S H3S1 0.9800
C3S H3S2 0.9800
C3S H3S3 0.9800
O4S H4AS 0.83(4)
O4S H4BS 0.89(5)
C31 C32 1.390(7)
C31 H31A 0.9900
C31 H31B 0.9900
C32 C33 1.611(8)
C32 H32A 0.9900
C32 H32B 0.9900
C32' H32C 0.9900
C32' H32D 0.9900
C33 H33A 0.9800
C33 H33B 0.9800
C33 H33C 0.9800

loop_
_geom_torsion_atom_site_label_1
_geom_torsion_atom_site_label_2
_geom_torsion_atom_site_label_3
_geom_torsion_atom_site_label_4
_geom_torsion
C6 C1 C2 C3 -0.5(5)
C6 C1 C2 C7 178.6(3)
C1 C2 C3 O1 179.0(3)
C7 C2 C3 O1 -0.2(4)
C1 C2 C3 C4 -1.1(5)
C7 C2 C3 C4 179.7(3)
O1 C3 C4 C5 -178.3(3)
C2 C3 C4 C5 1.8(5)
O1 C3 C4 O2 -3.7(5)
C2 C3 C4 O2 176.4(3)
C3 C4 C5 O3 177.7(3)
O2 C4 C5 O3 2.9(5)
C3 C4 C5 C6 -0.9(5)
O2 C4 C5 C6 -175.6(3)
C2 C1 C6 C5 1.4(5)
C2 C1 C6 C28 -177.5(3)
C4 C5 C6 C1 -0.7(5)
O3 C5 C6 C1 -179.3(3)
C4 C5 C6 C28 178.3(3)
O3 C5 C6 C28 -0.3(5)
C3 C2 C7 C13 80.3(4)
C1 C2 C7 C13 -98.8(4)
C3 C2 C7 C29 -151.3(3)
C1 C2 C7 C29 29.6(4)
C13 C8 C9 C10 1.6(5)
C13 C8 C9 C14 -178.3(3)
C8 C9 C10 O4 -179.3(3)
C14 C9 C10 O4 0.6(5)
C8 C9 C10 C11 -0.4(5)
C14 C9 C10 C11 179.4(3)
O4 C10 C11 O5 -1.1(4)
C9 C10 C11 O5 -180.0(3)
O4 C10 C11 C12 178.7(3)
C9 C10 C11 C12 -0.2(5)
O5 C11 C12 O6 0.4(5)
C10 C11 C12 O6 -179.3(3)
O5 C11 C12 C13 179.5(3)
C10 C11 C12 C13 -0.2(5)
C9 C8 C13 C12 -2.1(5)
C9 C8 C13 C7 179.0(3)
O6 C12 C13 C8 -179.7(3)
C11 C12 C13 C8 1.3(5)
O6 C12 C13 C7 -0.8(5)
C11 C12 C13 C7 -179.8(3)
C2 C7 C13 C8 74.9(4)
C29 C7 C13 C8 -53.5(4)
C2 C7 C13 C12 -104.0(3)
C29 C7 C13 C12 127.7(3)
C10 C9 C14 C20 98.8(3)
C8 C9 C14 C20 -81.3(4)
C10 C9 C14 C34 -131.9(3)
C8 C9 C14 C34 48.0(4)
C20 C15 C16 C17 1.9(5)
C20 C15 C16 C21 -177.9(3)
C15 C16 C17 C18 -4.2(5)
C21 C16 C17 C18 175.7(3)
C15 C16 C17 O7 176.2(3)
C21 C16 C17 O7 -4.0(5)
O7 C17 C18 O8 -0.1(4)
C16 C17 C18 O8 -179.7(3)
O7 C17 C18 C19 -177.0(3)
C16 C17 C18 C19 3.4(5)
O8 C18 C19 O9 2.2(4)
C17 C18 C19 O9 179.3(3)
O8 C18 C19 C20 -177.2(3)
C17 C18 C19 C20 -0.1(5)
O9 C19 C20 C15 178.5(3)
C18 C19 C20 C15 -2.1(5)
O9 C19 C20 C14 -1.9(4)
C18 C19 C20 C14 177.6(3)
C16 C15 C20 C19 1.2(5)
C16 C15 C20 C14 -178.5(3)
C34 C14 C20 C19 148.4(3)
C9 C14 C20 C19 -82.5(4)
C34 C14 C20 C15 -32.0(4)
C9 C14 C20 C15 97.1(3)
C15 C16 C21 C39 32.4(4)
C17 C16 C21 C39 -147.4(3)
C15 C16 C21 C27 -94.5(4)
C17 C16 C21 C27 85.6(4)
C27 C22 C23 C24 -0.1(5)
C27 C22 C23 C28 178.5(3)
C22 C23 C24 O10 -177.0(3)
C28 C23 C24 O10 4.5(5)
C22 C23 C24 C25 2.5(5)
C28 C23 C24 C25 -176.0(3)
O10 C24 C25 O11 -2.7(5)
C23 C24 C25 O11 177.8(3)
O10 C24 C25 C26 178.1(3)
C23 C24 C25 C26 -1.5(5)
O11 C25 C26 O12 -2.0(5)
C24 C25 C26 O12 177.3(3)
O11 C25 C26 C27 178.6(3)
C24 C25 C26 C27 -2.1(5)
C25 C26 C27 C22 4.4(5)
O12 C26 C27 C22 -175.1(3)
C25 C26 C27 C21 -177.4(3)
O12 C26 C27 C21 3.1(5)
C23 C22 C27 C26 -3.3(5)
C23 C22 C27 C21 178.5(3)
C16 C21 C27 C26 -99.5(4)
C39 C21 C27 C26 133.5(3)
C16 C21 C27 C22 78.5(4)
C39 C21 C27 C22 -48.5(4)
C1 C6 C28 C23 102.6(4)
C5 C6 C28 C23 -76.2(4)
C1 C6 C28 C44 -24.9(5)
C5 C6 C28 C44 156.3(3)
C22 C23 C28 C6 -78.9(4)
C24 C23 C28 C6 99.6(4)
C22 C23 C28 C44 49.4(4)
C24 C23 C28 C44 -132.1(3)
C2 C7 C29 C30 168.3(3)
C13 C7 C29 C30 -64.7(4)
C7 C29 C30 C31 -167.7(4)
C20 C14 C34 C35 -170.0(3)
C9 C14 C34 C35 62.3(4)
C14 C34 C35 C36 170.4(3)
C34 C35 C36 C37 173.3(4)
C35 C36 C37 C38 -75.6(5)
C16 C21 C39 C40 168.5(3)
C27 C21 C39 C40 -65.2(4)
C21 C39 C40 C41 176.2(4)
C39 C40 C41 C42 178.3(6)
C40 C41 C42 C43 -177.0(9)
C6 C28 C44 C45 -174.6(3)
C23 C28 C44 C45 59.6(4)
C28 C44 C45 C46 -179.2(3)
C44 C45 C46 C47 177.8(4)
C45 C46 C47 C48 -179.5(4)
C29 C30 C31 C32 -61.0(8)
C30 C31 C32 C33 -165.0(7)
